data_2232235
loop_
_publ_author_name
'Sarkar, Anindita'
'Cukrowski, Ignacy'

_publ_section_title
;
 <i>N</i>,<i>N</i>-Dimethylethane-1,2-diaminium bis(3-hydroxybenzoate)
;
_journal_coeditor_code FJ2425
_journal_issue 11
_journal_name_full 'Acta Crystallographica Section E'
_journal_page_first o2901
_journal_paper_doi 10.1107/S1600536811040578
_journal_volume 67
_journal_year 2011
_chemical_formula_iupac 'C4 H14 N2 2+, 2C7 H5 O3 -'
_chemical_formula_moiety 'C4 H14 N2 2+, 2(C7 H5 O3 -)'
_chemical_formula_sum 'C18 H24 N2 O6'
_chemical_formula_weight 364.39
_chemical_name_systematic
;
<i>N</i>,<i>N</i>-Dimethylethane-1,2-diaminium bis(3-hydroxybenzoate)
;
_space_group_IT_number 9
_symmetry_cell_setting monoclinic
_symmetry_space_group_name_Hall 'C -2yc'
_symmetry_space_group_name_H-M 'C 1 c 1'
_atom_sites_solution_hydrogens geom
_atom_sites_solution_primary direct
_atom_sites_solution_secondary difmap
_audit_creation_method SHELXL-97
_cell_angle_alpha 90.00
_cell_angle_beta 114.7770(10)
_cell_angle_gamma 90.00
_cell_formula_units_Z 4
_cell_length_a 14.5439(3)
_cell_length_b 17.5881(4)
_cell_length_c 7.7104(2)
_cell_measurement_reflns_used 4375
_cell_measurement_temperature 293(2)
_cell_measurement_theta_max 27.15
_cell_measurement_theta_min 2.32
_cell_volume 1790.76(7)
_computing_cell_refinement '<i>SAINT</i> (Bruker, 2005)'
_computing_data_collection '<i>APEX2</i> (Bruker, 2005)'
_computing_data_reduction '<i>SAINT</i> (Bruker, 2005)'
_computing_molecular_graphics
;
<i>ORTEP-3 for Windows</i> (Farrugia, 1997) and
<i>Mercury</i> (Macrae <i>et al.</i>, 2006)
;
_computing_publication_material '<i>SHELXL97</i> (Sheldrick, 2008) and <i>PLATON</i> (Spek, 2009)'
_computing_structure_refinement '<i>SHELXTL</i> (Sheldrick, 2008) and <i>SHELXL97</i> (Sheldrick, 2008)'
_computing_structure_solution '<i>SHELXTL</i> (Sheldrick, 2008)'
_diffrn_ambient_temperature 293(2)
_diffrn_measured_fraction_theta_full 1.000
_diffrn_measured_fraction_theta_max 1.000
_diffrn_measurement_device_type 'Bruker APEXII CCD'
_diffrn_measurement_method '\f and \w'
_diffrn_radiation_monochromator graphite
_diffrn_radiation_source 'fine-focus sealed tube'
_diffrn_radiation_type MoK\a
_diffrn_radiation_wavelength 0.71073
_diffrn_reflns_av_R_equivalents 0.0478
_diffrn_reflns_av_sigmaI/netI 0.0529
_diffrn_reflns_limit_h_max 19
_diffrn_reflns_limit_h_min -19
_diffrn_reflns_limit_k_max 23
_diffrn_reflns_limit_k_min -23
_diffrn_reflns_limit_l_max 10
_diffrn_reflns_limit_l_min -9
_diffrn_reflns_number 14114
_diffrn_reflns_theta_full 28.00
_diffrn_reflns_theta_max 28.00
_diffrn_reflns_theta_min 1.93
_exptl_absorpt_coefficient_mu 0.102
_exptl_absorpt_correction_T_max 0.9969
_exptl_absorpt_correction_T_min 0.9518
_exptl_absorpt_correction_type integration
_exptl_absorpt_process_details '(<i>XPREP</i>; Bruker, 2005)'
_exptl_crystal_colour colourless
_exptl_crystal_density_diffrn 1.352
_exptl_crystal_density_meas 1.352
_exptl_crystal_density_method 'not measured'
_exptl_crystal_description needle
_exptl_crystal_F_000 776
_exptl_crystal_size_max 0.49
_exptl_crystal_size_mid 0.12
_exptl_crystal_size_min 0.03
_refine_diff_density_max 0.184
_refine_diff_density_min -0.201
_refine_ls_abs_structure_details 'Flack (1983), 2119 Friedel pairs'
_refine_ls_abs_structure_Flack 0.00(7)
_refine_ls_extinction_method none
_refine_ls_goodness_of_fit_ref 0.960
_refine_ls_hydrogen_treatment constr
_refine_ls_matrix_type full
_refine_ls_number_parameters 240
_refine_ls_number_reflns 4292
_refine_ls_number_restraints 2
_refine_ls_restrained_S_all 0.960
_refine_ls_R_factor_all 0.0474
_refine_ls_R_factor_gt 0.0364
_refine_ls_shift/su_max 0.000
_refine_ls_shift/su_mean 0.000
_refine_ls_structure_factor_coef Fsqd
_refine_ls_weighting_details 'calc w=1/[\s^2^(Fo^2^)+(0.0370P)^2^+0.0000P] where P=(Fo^2^+2Fc^2^)/3'
_refine_ls_weighting_scheme calc
_refine_ls_wR_factor_gt 0.0729
_refine_ls_wR_factor_ref 0.0773
_reflns_number_gt 3635
_reflns_number_total 4292
_reflns_threshold_expression I>2sigma(I)
_cod_data_source_file fj2425.cif
_cod_data_source_block I
_cod_original_sg_symbol_H-M 'C c'
_cod_database_code 2232235
_cod_database_fobs_code 2232235

loop_
_symmetry_equiv_pos_as_xyz
'x, y, z'
'x, -y, z+1/2'
'x+1/2, y+1/2, z'
'x+1/2, -y+1/2, z+1/2'

loop_
_atom_site_type_symbol
_atom_site_label
_atom_site_fract_x
_atom_site_fract_y
_atom_site_fract_z
_atom_site_U_iso_or_equiv
_atom_site_adp_type
_atom_site_calc_flag
_atom_site_refinement_flags
_atom_site_occupancy
_atom_site_symmetry_multiplicity
O O6 -0.04233(9) 0.58513(7) 0.31587(16) 0.0236(3) Uani d . 1 1
H H6 -0.0877 0.6024 0.3410 0.035 Uiso calc R 1 1
O O4 0.24002(8) 0.70635(7) 1.07125(16) 0.0235(3) Uani d . 1 1
N N7 0.41688(11) 0.92211(8) 0.40647(19) 0.0192(3) Uani d . 1 1
H H9A 0.4078 0.9518 0.4914 0.029 Uiso calc R 1 1
H H19B 0.3910 0.9446 0.2926 0.029 Uiso calc R 1 1
H H8C 0.4828 0.9142 0.4427 0.029 Uiso calc R 1 1
N N10 0.19982(10) 0.78889(8) 0.3324(2) 0.0202(3) Uani d . 1 1
H H1 0.2057 0.7653 0.2325 0.024 Uiso calc R 1 1
C C7 0.05796(12) 0.62591(9) 0.6407(2) 0.0174(3) Uani d . 1 1
H H005 0.0023 0.6493 0.6479 0.021 Uiso calc R 1 1
C C1 0.25729(12) 0.86195(9) 0.3681(2) 0.0189(3) Uani d . 1 1
H H3A 0.2578 0.8860 0.4817 0.023 Uiso calc R 1 1
H H2B 0.2238 0.8961 0.2611 0.023 Uiso calc R 1 1
O O5 0.08907(9) 0.66203(7) 1.02369(18) 0.0284(3) Uani d . 1 1
C C6 0.04672(12) 0.58805(9) 0.4740(2) 0.0177(3) Uani d . 1 1
C C8 0.15193(12) 0.62880(8) 0.7962(2) 0.0170(3) Uani d . 1 1
C C4 0.36527(12) 0.84847(9) 0.3943(3) 0.0225(4) Uani d . 1 1
H H6A 0.4014 0.8195 0.5102 0.027 Uiso calc R 1 1
H H5B 0.3652 0.8193 0.2875 0.027 Uiso calc R 1 1
C C19 0.16091(12) 0.66816(9) 0.9766(2) 0.0186(3) Uani d . 1 1
C C9 0.23557(12) 0.59331(9) 0.7864(2) 0.0190(3) Uani d . 1 1
H H012 0.2989 0.5961 0.8888 0.023 Uiso calc R 1 1
C C10 0.22300(13) 0.55372(9) 0.6214(2) 0.0215(4) Uani d . 1 1
H H013 0.2780 0.5287 0.6155 0.026 Uiso calc R 1 1
C C5 0.12971(12) 0.55123(9) 0.4663(2) 0.0206(4) Uani d . 1 1
H H014 0.1224 0.5249 0.3566 0.025 Uiso calc R 1 1
C C15 0.09028(13) 0.80408(11) 0.2764(3) 0.0297(4) Uani d . 1 1
H H18C 0.0823 0.8318 0.3766 0.044 Uiso calc R 1 1
H H16D 0.0544 0.7567 0.2557 0.044 Uiso calc R 1 1
H H17E 0.0636 0.8336 0.1610 0.044 Uiso calc R 1 1
C C11 0.24122(15) 0.73670(10) 0.4997(3) 0.0305(4) Uani d . 1 1
H H13F 0.2456 0.7630 0.6119 0.046 Uiso calc R 1 1
H H14G 0.3075 0.7199 0.5180 0.046 Uiso calc R 1 1
H H12H 0.1973 0.6935 0.4770 0.046 Uiso calc R 1 1
O O1 0.80917(9) 0.53105(7) 0.53286(16) 0.0231(3) Uani d . 1 1
O O2 0.78810(9) 0.62504(7) 0.32384(18) 0.0267(3) Uani d . 1 1
O O3 0.43039(9) 0.70905(7) 0.11670(19) 0.0272(3) Uani d . 1 1
H H3 0.3697 0.7025 0.0857 0.041 Uiso calc R 1 1
C C23 0.60027(13) 0.52862(10) 0.4403(2) 0.0229(4) Uani d . 1 1
H H020 0.6388 0.4881 0.5111 0.027 Uiso calc R 1 1
C C26 0.75606(12) 0.57987(9) 0.4128(2) 0.0192(3) Uani d . 1 1
C C25 0.58608(13) 0.64466(10) 0.2662(2) 0.0199(4) Uani d . 1 1
H H022 0.6158 0.6824 0.2222 0.024 Uiso calc R 1 1
C C24 0.64459(12) 0.58440(9) 0.3717(2) 0.0184(3) Uani d . 1 1
C C22 0.49872(13) 0.53375(10) 0.4027(3) 0.0256(4) Uani d . 1 1
H H024 0.4694 0.4966 0.4493 0.031 Uiso calc R 1 1
C C20 0.48344(12) 0.64932(9) 0.2253(2) 0.0204(4) Uani d . 1 1
C C21 0.43992(13) 0.59385(10) 0.2960(2) 0.0235(4) Uani d . 1 1
H H026 0.3718 0.5969 0.2719 0.028 Uiso calc R 1 1

loop_
_atom_site_aniso_label
_atom_site_aniso_U_11
_atom_site_aniso_U_22
_atom_site_aniso_U_33
_atom_site_aniso_U_12
_atom_site_aniso_U_13
_atom_site_aniso_U_23
O6 0.0184(6) 0.0337(7) 0.0185(6) -0.0004(5) 0.0076(5) -0.0060(5)
O4 0.0171(6) 0.0275(7) 0.0248(7) -0.0043(5) 0.0078(5) -0.0107(5)
N7 0.0191(7) 0.0217(7) 0.0169(7) -0.0024(6) 0.0077(6) -0.0010(5)
N10 0.0213(7) 0.0201(7) 0.0199(7) -0.0032(6) 0.0094(6) -0.0044(6)
C7 0.0177(8) 0.0160(8) 0.0207(8) 0.0001(6) 0.0103(7) -0.0004(7)
C1 0.0221(8) 0.0167(8) 0.0165(8) -0.0013(7) 0.0068(7) -0.0007(7)
O5 0.0234(6) 0.0402(8) 0.0262(7) -0.0092(6) 0.0149(6) -0.0120(6)
C6 0.0193(8) 0.0163(8) 0.0177(8) -0.0025(6) 0.0081(7) 0.0016(6)
C8 0.0204(8) 0.0130(8) 0.0193(8) -0.0026(6) 0.0099(7) 0.0002(6)
C4 0.0220(9) 0.0171(9) 0.0286(10) -0.0005(7) 0.0107(8) -0.0008(7)
C19 0.0180(8) 0.0188(8) 0.0168(8) 0.0033(7) 0.0051(7) 0.0010(7)
C9 0.0161(8) 0.0180(8) 0.0199(8) -0.0001(6) 0.0047(7) 0.0008(7)
C10 0.0202(8) 0.0196(8) 0.0262(10) 0.0041(7) 0.0112(7) 0.0001(7)
C5 0.0248(9) 0.0166(8) 0.0224(9) -0.0012(7) 0.0118(8) -0.0039(7)
C15 0.0216(9) 0.0359(11) 0.0332(11) -0.0053(8) 0.0132(9) -0.0075(9)
C11 0.0375(11) 0.0220(9) 0.0344(11) -0.0023(8) 0.0173(10) 0.0045(8)
O1 0.0219(6) 0.0241(6) 0.0191(6) 0.0058(5) 0.0046(5) 0.0003(5)
O2 0.0213(6) 0.0294(7) 0.0322(7) 0.0044(5) 0.0139(6) 0.0091(6)
O3 0.0149(6) 0.0242(6) 0.0393(8) 0.0024(5) 0.0081(6) 0.0063(6)
C23 0.0261(9) 0.0210(9) 0.0197(9) 0.0017(7) 0.0078(7) 0.0026(7)
C26 0.0190(8) 0.0213(9) 0.0151(8) 0.0007(7) 0.0050(7) -0.0051(7)
C25 0.0202(8) 0.0216(8) 0.0198(9) -0.0031(7) 0.0103(7) -0.0013(7)
C24 0.0197(8) 0.0196(8) 0.0143(8) -0.0009(6) 0.0057(7) -0.0034(6)
C22 0.0271(9) 0.0246(9) 0.0271(10) -0.0066(8) 0.0134(8) 0.0003(8)
C20 0.0194(8) 0.0203(9) 0.0187(9) 0.0000(7) 0.0053(7) -0.0034(7)
C21 0.0174(8) 0.0286(9) 0.0240(10) -0.0042(7) 0.0083(7) -0.0043(7)

loop_
_atom_type_symbol
_atom_type_description
_atom_type_scat_dispersion_real
_atom_type_scat_dispersion_imag
_atom_type_scat_source
C C 0.0033 0.0016 'International Tables Vol C Tables 4.2.6.8 and 6.1.1.4'
H H 0.0000 0.0000 'International Tables Vol C Tables 4.2.6.8 and 6.1.1.4'
N N 0.0061 0.0033 'International Tables Vol C Tables 4.2.6.8 and 6.1.1.4'
O O 0.0106 0.0060 'International Tables Vol C Tables 4.2.6.8 and 6.1.1.4'

loop_
_geom_angle_atom_site_label_1
_geom_angle_atom_site_label_2
_geom_angle_atom_site_label_3
_geom_angle
C6 O6 H6 109.5
C4 N7 H9A 109.5
C4 N7 H19B 109.5
H9A N7 H19B 109.5
C4 N7 H8C 109.5
H9A N7 H8C 109.5
H19B N7 H8C 109.5
C11 N10 C15 110.88(14)
C11 N10 C1 112.24(13)
C15 N10 C1 110.30(13)
C11 N10 H1 107.7
C15 N10 H1 107.7
C1 N10 H1 107.7
C8 C7 C6 120.34(15)
C8 C7 H005 119.8
C6 C7 H005 119.8
N10 C1 C4 111.00(13)
N10 C1 H3A 109.4
C4 C1 H3A 109.4
N10 C1 H2B 109.4
C4 C1 H2B 109.4
H3A C1 H2B 108.0
O6 C6 C5 117.48(15)
O6 C6 C7 123.03(14)
C5 C6 C7 119.49(15)
C7 C8 C9 120.00(15)
C7 C8 C19 119.04(14)
C9 C8 C19 120.92(15)
N7 C4 C1 109.95(13)
N7 C4 H6A 109.7
C1 C4 H6A 109.7
N7 C4 H5B 109.7
C1 C4 H5B 109.7
H6A C4 H5B 108.2
O5 C19 O4 123.25(15)
O5 C19 C8 118.00(14)
O4 C19 C8 118.74(14)
C10 C9 C8 119.26(16)
C10 C9 H012 120.4
C8 C9 H012 120.4
C5 C10 C9 120.73(15)
C5 C10 H013 119.6
C9 C10 H013 119.6
C10 C5 C6 120.13(15)
C10 C5 H014 119.9
C6 C5 H014 119.9
N10 C15 H18C 109.5
N10 C15 H16D 109.5
H18C C15 H16D 109.5
N10 C15 H17E 109.5
H18C C15 H17E 109.5
H16D C15 H17E 109.5
N10 C11 H13F 109.5
N10 C11 H14G 109.5
H13F C11 H14G 109.5
N10 C11 H12H 109.5
H13F C11 H12H 109.5
H14G C11 H12H 109.5
C20 O3 H3 109.5
C22 C23 C24 119.82(17)
C22 C23 H020 120.1
C24 C23 H020 120.1
O2 C26 O1 125.20(15)
O2 C26 C24 117.38(15)
O1 C26 C24 117.43(15)
C24 C25 C20 120.85(16)
C24 C25 H022 119.6
C20 C25 H022 119.6
C25 C24 C23 119.48(15)
C25 C24 C26 120.04(15)
C23 C24 C26 120.47(15)
C23 C22 C21 120.72(16)
C23 C22 H024 119.6
C21 C22 H024 119.6
O3 C20 C21 123.19(15)
O3 C20 C25 117.46(15)
C21 C20 C25 119.35(16)
C22 C21 C20 119.76(16)
C22 C21 H026 120.1
C20 C21 H026 120.1

loop_
_geom_bond_atom_site_label_1
_geom_bond_atom_site_label_2
_geom_bond_distance
O6 C6 1.358(2)
O6 H6 0.8200
O4 C19 1.2664(19)
N7 C4 1.480(2)
N7 H9A 0.8900
N7 H19B 0.8900
N7 H8C 0.8900
N10 C11 1.489(2)
N10 C15 1.490(2)
N10 C1 1.494(2)
N10 H1 0.9100
C7 C8 1.391(2)
C7 C6 1.395(2)
C7 H005 0.9300
C1 C4 1.516(2)
C1 H3A 0.9700
C1 H2B 0.9700
O5 C19 1.246(2)
C6 C5 1.393(2)
C8 C9 1.397(2)
C8 C19 1.510(2)
C4 H6A 0.9700
C4 H5B 0.9700
C9 C10 1.393(2)
C9 H012 0.9300
C10 C5 1.383(2)
C10 H013 0.9300
C5 H014 0.9300
C15 H18C 0.9600
C15 H16D 0.9600
C15 H17E 0.9600
C11 H13F 0.9600
C11 H14G 0.9600
C11 H12H 0.9600
O1 C26 1.262(2)
O2 C26 1.260(2)
O3 C20 1.363(2)
O3 H3 0.8200
C23 C22 1.384(2)
C23 C24 1.394(2)
C23 H020 0.9300
C26 C24 1.518(2)
C25 C24 1.389(2)
C25 C20 1.393(2)
C25 H022 0.9300
C22 C21 1.391(2)
C22 H024 0.9300
C20 C21 1.392(2)
C21 H026 0.9300

loop_
_geom_hbond_atom_site_label_D
_geom_hbond_atom_site_label_H
_geom_hbond_atom_site_label_A
_geom_hbond_site_symmetry_A
_geom_hbond_distance_DH
_geom_hbond_distance_HA
_geom_hbond_distance_DA
_geom_hbond_angle_DHA
N7 H8C O5 4_564 0.89 1.94 2.7169(18) 145
N7 H9A O1 3_455 0.89 2.12 2.8904(18) 145
N7 H19B O1 4_464 0.89 1.90 2.7657(19) 164
N10 H1 O4 1_554 0.91 1.84 2.7367(17) 168
O3 H3 O4 1_554 0.82 1.84 2.6415(16) 164.0
O6 H6 O2 1_455 0.82 1.80 2.5897(16) 161.0

loop_
_geom_torsion_atom_site_label_1
_geom_torsion_atom_site_label_2
_geom_torsion_atom_site_label_3
_geom_torsion_atom_site_label_4
_geom_torsion
C11 N10 C1 C4 64.80(17)
C15 N10 C1 C4 -171.02(14)
C8 C7 C6 O6 -178.08(14)
C8 C7 C6 C5 1.8(2)
C6 C7 C8 C9 -0.4(2)
C6 C7 C8 C19 -178.15(13)
N10 C1 C4 N7 173.31(13)
C7 C8 C19 O5 36.5(2)
C9 C8 C19 O5 -141.30(16)
C7 C8 C19 O4 -142.72(15)
C9 C8 C19 O4 39.5(2)
C7 C8 C9 C10 -1.5(2)
C19 C8 C9 C10 176.23(14)
C8 C9 C10 C5 1.9(2)
C9 C10 C5 C6 -0.4(3)
O6 C6 C5 C10 178.49(15)
C7 C6 C5 C10 -1.4(2)
C20 C25 C24 C23 -1.1(2)
C20 C25 C24 C26 179.29(15)
C22 C23 C24 C25 0.0(3)
C22 C23 C24 C26 179.60(15)
O2 C26 C24 C25 -10.9(2)
O1 C26 C24 C25 169.32(15)
O2 C26 C24 C23 169.52(15)
O1 C26 C24 C23 -10.3(2)
C24 C23 C22 C21 0.4(3)
C24 C25 C20 O3 -178.29(15)
C24 C25 C20 C21 1.8(2)
C23 C22 C21 C20 0.3(3)
O3 C20 C21 C22 178.71(16)
C25 C20 C21 C22 -1.3(3)

loop_
_cod_related_entry_id
_cod_related_entry_database
_cod_related_entry_code
1 ChemSpider 30657109
